data_4501548
loop_
_publ_author_name
'Borel, C\'edric'
'Davies, Kate'
'Handa, Paul'
'Hedberg, Gustav'
'Oliver, Clive L.'
'Bourne, Susan A.'
'H\%akansson, Mikael'
'Langer, Vratislav'
'\"Ohrstr\"om, Lars'

_publ_section_title
;
 Family of Isoreticular Chiral Metal&#x2212;Organic Frameworks Based on
 Coordination and Hydrogen Bonds in [M[Co(ethylenediamine)(oxalato)2]2]
;
_journal_issue 4
_journal_name_full 'Crystal Growth &amp; Design'
_journal_page_first 1971
_journal_paper_doi 10.1021/cg1000842
_journal_volume 10
_journal_year 2010
_chemical_formula_sum 'C12 H17 Co2 N4 O19.26 Sr'
_chemical_formula_weight 730.92
_chemical_name_systematic
; 
 ? 
;
_space_group_IT_number 4
_symmetry_cell_setting monoclinic
_symmetry_space_group_name_Hall 'P 2yb'
_symmetry_space_group_name_H-M 'P 1 21 1'
_atom_sites_solution_hydrogens geom
_atom_sites_solution_primary direct
_atom_sites_solution_secondary difmap
_audit_creation_method SHELXL-97
_audit_update_record
;
2009-02-17 # Formatted by publCIF
;
_cell_angle_alpha 90.00
_cell_angle_beta 92.883(3)
_cell_angle_gamma 90.00
_cell_formula_units_Z 2
_cell_length_a 9.0325(14)
_cell_length_b 15.476(2)
_cell_length_c 9.1107(15)
_cell_measurement_temperature 153(2)
_cell_volume 1271.9(3)
_computing_structure_refinement 'SHELXL-97 (Sheldrick, 1997)'
_computing_structure_solution 'SHELXS-97 (Sheldrick, 1990)'
_diffrn_ambient_temperature 153(2)
_diffrn_measured_fraction_theta_full 1.000
_diffrn_measured_fraction_theta_max 1.000
_diffrn_measurement_device_type 'CCD area detector'
_diffrn_measurement_method 'phi and omega scans'
_diffrn_radiation_monochromator graphite
_diffrn_radiation_source 'fine-focus sealed tube'
_diffrn_radiation_type MoK\a
_diffrn_radiation_wavelength 0.71073
_diffrn_reflns_av_R_equivalents 0.0444
_diffrn_reflns_av_sigmaI/netI 0.0482
_diffrn_reflns_limit_h_max 10
_diffrn_reflns_limit_h_min -10
_diffrn_reflns_limit_k_max 18
_diffrn_reflns_limit_k_min -18
_diffrn_reflns_limit_l_max 10
_diffrn_reflns_limit_l_min -10
_diffrn_reflns_number 13813
_diffrn_reflns_theta_full 25.00
_diffrn_reflns_theta_max 25.00
_diffrn_reflns_theta_min 2.26
_exptl_absorpt_coefficient_mu 3.471
_exptl_absorpt_correction_type none
_exptl_crystal_colour red
_exptl_crystal_density_diffrn 1.908
_exptl_crystal_density_method 'not measured'
_exptl_crystal_description prism
_exptl_crystal_F_000 730
_exptl_crystal_size_max 0.08
_exptl_crystal_size_mid 0.05
_exptl_crystal_size_min 0.02
_refine_diff_density_max 1.778
_refine_diff_density_min -0.621
_refine_diff_density_rms 0.149
_refine_ls_abs_structure_details 'Flack H D (1983), Acta Cryst. A39, 876-881'
_refine_ls_abs_structure_Flack -0.015(11)
_refine_ls_extinction_method none
_refine_ls_goodness_of_fit_ref 1.017
_refine_ls_hydrogen_treatment mixed
_refine_ls_matrix_type full
_refine_ls_number_parameters 359
_refine_ls_number_reflns 4492
_refine_ls_number_restraints 1
_refine_ls_restrained_S_all 1.017
_refine_ls_R_factor_all 0.0673
_refine_ls_R_factor_gt 0.0549
_refine_ls_shift/su_max 0.296
_refine_ls_shift/su_mean 0.001
_refine_ls_structure_factor_coef Fsqd
_refine_ls_weighting_details 'calc w=1/[\s^2^(Fo^2^)+(0.1096P)^2^+0.8529P] where P=(Fo^2^+2Fc^2^)/3'
_refine_ls_weighting_scheme calc
_refine_ls_wR_factor_gt 0.1408
_refine_ls_wR_factor_ref 0.1498
_reflns_number_gt 3800
_reflns_number_total 4492
_reflns_threshold_expression >2sigma(I)
_cod_data_source_file cg1000842_si_001.cif
_cod_data_source_block 4LTCoSr253
_cod_original_cell_volume 1272.0(3)
_cod_original_sg_symbol_H-M 'P 21'
_cod_database_code 4501548

loop_
_symmetry_equiv_pos_as_xyz
'x, y, z'
'-x, y+1/2, -z'

loop_
_atom_site_label
_atom_site_type_symbol
_atom_site_fract_x
_atom_site_fract_y
_atom_site_fract_z
_atom_site_U_iso_or_equiv
_atom_site_adp_type
_atom_site_occupancy
_atom_site_symmetry_multiplicity
_atom_site_calc_flag
_atom_site_refinement_flags
C1 C 0.6902(8) 0.4041(5) 0.9146(8) 0.0180(17) Uani 1 1 d .
C2 C 0.7546(8) 0.3609(5) 1.0573(9) 0.0176(16) Uani 1 1 d .
C3 C 0.2927(9) 0.4079(5) 1.0845(9) 0.0204(17) Uani 1 1 d .
C4 C 0.2259(8) 0.3567(5) 0.9491(9) 0.0193(17) Uani 1 1 d .
C5 C 1.0710(8) 0.6843(5) 0.2323(8) 0.0162(16) Uani 1 1 d .
C6 C 0.9258(8) 0.6424(5) 0.2847(8) 0.0185(17) Uani 1 1 d .
C7 C 1.0856(8) 0.6317(5) 0.6976(8) 0.0152(16) Uani 1 1 d .
C8 C 0.9508(8) 0.6841(5) 0.7496(8) 0.0151(16) Uani 1 1 d .
C9 C 0.4905(10) 0.1128(6) 0.9611(12) 0.038(2) Uani 1 1 d .
H9A H 0.3868 0.1032 0.9244 0.046 Uiso 1 1 calc R
H9B H 0.5502 0.0617 0.9356 0.046 Uiso 1 1 calc R
C10 C 0.4973(9) 0.1259(6) 1.1219(10) 0.031(2) Uani 1 1 d .
H10A H 0.4429 0.0792 1.1703 0.037 Uiso 1 1 calc R
H10B H 0.6016 0.1252 1.1608 0.037 Uiso 1 1 calc R
C11 C 1.1358(12) 0.9189(6) 0.5135(10) 0.038(2) Uani 1 1 d .
H11A H 1.1763 0.9238 0.4149 0.046 Uiso 1 1 calc R
H11B H 1.1817 0.9640 0.5780 0.046 Uiso 1 1 calc R
C12 C 0.9707(12) 0.9283(7) 0.5040(9) 0.037(2) Uani 1 1 d .
H12A H 0.9320 0.9316 0.6036 0.044 Uiso 1 1 calc R
H12B H 0.9416 0.9815 0.4496 0.044 Uiso 1 1 calc R
N1 N 0.5515(7) 0.1927(5) 0.8937(8) 0.0241(16) Uani 1 1 d .
H1A H 0.5155 0.1981 0.7979 0.029 Uiso 1 1 calc R
H1B H 0.6533 0.1898 0.8943 0.029 Uiso 1 1 calc R
N2 N 0.4298(7) 0.2094(5) 1.1511(8) 0.0241(16) Uani 1 1 d .
H2A H 0.4593 0.2282 1.2438 0.029 Uiso 1 1 calc R
H2B H 0.3282 0.2045 1.1458 0.029 Uiso 1 1 calc R
N3 N 1.1652(8) 0.8314(5) 0.5764(7) 0.0246(16) Uani 1 1 d .
H3A H 1.1599 0.8332 0.6769 0.030 Uiso 1 1 calc R
H3B H 1.2590 0.8137 0.5551 0.030 Uiso 1 1 calc R
N4 N 0.9108(8) 0.8507(5) 0.4251(7) 0.0246(16) Uani 1 1 d .
H4A H 0.9195 0.8571 0.3255 0.030 Uiso 1 1 calc R
H4B H 0.8122 0.8436 0.4427 0.030 Uiso 1 1 calc R
O1 O 0.8688(6) 0.3909(4) 1.1179(6) 0.0201(12) Uani 1 1 d .
O2 O 0.7582(6) 0.4620(4) 0.8575(6) 0.0212(12) Uani 1 1 d .
O3 O 0.5652(6) 0.3712(4) 0.8674(7) 0.0238(13) Uani 1 1 d .
O4 O 0.6826(6) 0.2967(4) 1.1038(6) 0.0204(12) Uani 1 1 d .
O5 O 0.3005(6) 0.2920(3) 0.9099(6) 0.0202(12) Uani 1 1 d .
O6 O 0.4224(6) 0.3833(4) 1.1257(7) 0.0255(14) Uani 1 1 d .
O7 O 0.2226(6) 0.4674(4) 1.1380(6) 0.0228(12) Uani 1 1 d .
O8 O 0.1067(6) 0.3815(4) 0.8914(6) 0.0194(12) Uani 1 1 d .
O9 O 0.8811(6) 0.6728(4) 0.4053(6) 0.0213(13) Uani 1 1 d .
O10 O 1.1239(5) 0.7436(4) 0.3163(5) 0.0213(12) Uani 1 1 d .
O11 O 1.1265(5) 0.6562(4) 0.1223(6) 0.0201(12) Uani 1 1 d .
O12 O 0.8658(6) 0.5844(4) 0.2129(6) 0.0241(13) Uani 1 1 d .
O13 O 0.8866(5) 0.6591(4) 0.8556(6) 0.0189(12) Uani 1 1 d .
O14 O 1.1330(6) 0.5700(4) 0.7727(6) 0.0196(12) Uani 1 1 d .
O15 O 0.9175(5) 0.7503(4) 0.6709(5) 0.0182(11) Uani 1 1 d .
O16 O 1.1348(6) 0.6564(4) 0.5775(6) 0.0227(13) Uani 1 1 d .
O17 O 0.5297(9) 0.2758(6) 0.4368(10) 0.049(4) Uani 0.82(2) 1 d P
O18 O 0.5721(9) 0.6518(7) 0.3997(10) 0.080(3) Uani 1 1 d .
O19 O 0.4021(13) 0.4052(9) 0.5956(13) 0.073(6) Uani 0.72(3) 1 d P
O20 O 0.3431(11) 0.5467(7) 0.4182(11) 0.053(4) Uani 0.72(2) 1 d P
Sr1 Sr 0.99173(7) 0.52192(5) 0.99397(7) 0.0134(2) Uani 1 1 d .
Co1 Co 0.49150(10) 0.28969(6) 1.00744(11) 0.0181(3) Uani 1 1 d .
Co2 Co 1.02215(11) 0.75180(7) 0.49494(10) 0.0168(3) Uani 1 1 d .
H18A H 0.563(7) 0.700(5) 0.500(7) 0.000(16) Uiso 1 1 d .

loop_
_atom_site_aniso_label
_atom_site_aniso_U_11
_atom_site_aniso_U_22
_atom_site_aniso_U_33
_atom_site_aniso_U_23
_atom_site_aniso_U_13
_atom_site_aniso_U_12
C1 0.020(4) 0.019(4) 0.015(4) -0.003(3) -0.003(3) 0.002(3)
C2 0.012(4) 0.017(4) 0.024(4) -0.003(3) 0.003(3) -0.006(3)
C3 0.018(4) 0.018(4) 0.025(4) 0.002(3) -0.004(3) -0.004(3)
C4 0.020(4) 0.015(4) 0.023(4) 0.002(3) 0.000(3) -0.001(3)
C5 0.014(4) 0.017(4) 0.017(4) 0.004(3) -0.004(3) 0.004(3)
C6 0.017(4) 0.025(5) 0.013(4) -0.001(3) -0.002(3) 0.006(3)
C7 0.013(3) 0.020(4) 0.013(4) -0.005(3) -0.001(3) 0.000(3)
C8 0.015(4) 0.015(4) 0.014(4) -0.004(3) -0.005(3) 0.001(3)
C9 0.024(5) 0.016(5) 0.074(7) -0.002(5) -0.009(4) 0.003(3)
C10 0.020(4) 0.029(5) 0.044(6) 0.014(4) -0.004(4) -0.003(4)
C11 0.059(7) 0.027(5) 0.029(5) -0.006(4) 0.006(4) -0.020(5)
C12 0.068(7) 0.022(5) 0.021(5) -0.001(4) 0.003(5) -0.002(5)
N1 0.016(3) 0.022(4) 0.033(4) -0.005(3) -0.006(3) 0.002(3)
N2 0.010(3) 0.030(4) 0.032(4) 0.007(3) 0.000(3) -0.003(3)
N3 0.032(4) 0.026(4) 0.016(3) -0.008(3) 0.003(3) -0.010(3)
N4 0.037(4) 0.027(4) 0.010(3) 0.004(3) -0.003(3) 0.006(3)
O1 0.017(3) 0.024(3) 0.019(3) 0.007(2) 0.000(2) -0.003(2)
O2 0.023(3) 0.016(3) 0.024(3) 0.007(2) -0.003(2) -0.005(2)
O3 0.022(3) 0.019(3) 0.030(3) 0.005(3) -0.005(2) -0.005(3)
O4 0.016(2) 0.022(3) 0.023(3) 0.005(2) -0.005(2) -0.002(2)
O5 0.014(2) 0.020(3) 0.026(3) -0.003(2) -0.003(2) -0.002(2)
O6 0.024(3) 0.022(4) 0.030(3) -0.004(3) -0.004(3) -0.002(3)
O7 0.017(3) 0.019(3) 0.032(3) -0.002(2) -0.007(2) 0.002(2)
O8 0.019(3) 0.019(3) 0.020(3) -0.003(2) -0.007(2) 0.001(2)
O9 0.016(3) 0.021(3) 0.027(3) -0.005(3) 0.002(2) -0.005(2)
O10 0.023(3) 0.021(3) 0.021(3) -0.004(2) 0.006(2) -0.006(3)
O11 0.016(3) 0.026(3) 0.018(3) -0.005(2) 0.003(2) 0.000(2)
O12 0.018(3) 0.024(3) 0.030(3) -0.009(3) 0.003(2) -0.004(2)
O13 0.016(3) 0.021(3) 0.020(3) 0.001(2) 0.005(2) 0.006(2)
O14 0.018(3) 0.019(3) 0.022(3) 0.002(2) 0.003(2) 0.005(2)
O15 0.020(2) 0.021(3) 0.014(2) 0.000(2) 0.0012(19) -0.001(2)
O16 0.021(3) 0.022(3) 0.026(3) -0.002(2) 0.004(2) 0.005(2)
O17 0.037(5) 0.051(7) 0.060(7) -0.009(5) 0.002(4) 0.000(4)
O18 0.054(6) 0.130(10) 0.056(6) 0.010(6) 0.002(4) 0.019(6)
O19 0.045(7) 0.103(12) 0.067(9) 0.048(7) -0.031(6) -0.034(7)
O20 0.055(7) 0.064(9) 0.041(6) 0.011(5) 0.005(5) 0.011(5)
Sr1 0.0131(3) 0.0111(4) 0.0157(3) 0.0001(3) -0.0010(2) -0.0011(4)
Co1 0.0120(5) 0.0142(8) 0.0278(6) 0.0025(5) -0.0030(4) -0.0017(4)
Co2 0.0198(5) 0.0170(7) 0.0135(5) -0.0016(5) 0.0002(4) -0.0020(6)

loop_
_atom_type_symbol
_atom_type_description
_atom_type_scat_dispersion_real
_atom_type_scat_dispersion_imag
_atom_type_scat_source
C C 0.0033 0.0016 'International Tables Vol C Tables 4.2.6.8 and 6.1.1.4'
H H 0.0000 0.0000 'International Tables Vol C Tables 4.2.6.8 and 6.1.1.4'
N N 0.0061 0.0033 'International Tables Vol C Tables 4.2.6.8 and 6.1.1.4'
O O 0.0106 0.0060 'International Tables Vol C Tables 4.2.6.8 and 6.1.1.4'
Co Co 0.3494 0.9721 'International Tables Vol C Tables 4.2.6.8 and 6.1.1.4'
Sr Sr -1.5307 3.2498 'International Tables Vol C Tables 4.2.6.8 and 6.1.1.4'

loop_
_geom_angle_atom_site_label_1
_geom_angle_atom_site_label_2
_geom_angle_atom_site_label_3
_geom_angle
_geom_angle_site_symmetry_1
_geom_angle_site_symmetry_3
O2 C1 O3 126.8(8) . .
O2 C1 C2 120.0(7) . .
O3 C1 C2 113.2(7) . .
O2 C1 Sr1 42.6(4) . .
O3 C1 Sr1 168.6(6) . .
C2 C1 Sr1 77.6(4) . .
O1 C2 O4 125.1(8) . .
O1 C2 C1 118.8(7) . .
O4 C2 C1 116.1(7) . .
O1 C2 Sr1 43.3(4) . .
O4 C2 Sr1 168.3(6) . .
C1 C2 Sr1 75.6(4) . .
O7 C3 O6 126.2(8) . .
O7 C3 C4 120.4(7) . .
O6 C3 C4 113.3(7) . .
O7 C3 Sr1 43.0(4) . 1_455
O6 C3 Sr1 165.2(6) . 1_455
C4 C3 Sr1 78.1(4) . 1_455
O8 C4 O5 126.1(8) . .
O8 C4 C3 118.2(7) . .
O5 C4 C3 115.7(7) . .
O8 C4 Sr1 43.5(4) . 1_455
O5 C4 Sr1 169.3(6) . 1_455
C3 C4 Sr1 74.8(4) . 1_455
O11 C5 O10 126.3(7) . .
O11 C5 C6 119.3(7) . .
O10 C5 C6 114.3(7) . .
O11 C5 Sr1 44.8(4) . 1_554
O10 C5 Sr1 170.1(5) . 1_554
C6 C5 Sr1 74.5(4) . 1_554
O12 C6 O9 125.4(7) . .
O12 C6 C5 119.9(7) . .
O9 C6 C5 114.7(7) . .
O12 C6 Sr1 41.6(4) . 1_554
O9 C6 Sr1 165.8(6) . 1_554
C5 C6 Sr1 78.6(4) . 1_554
O14 C7 O16 125.9(7) . .
O14 C7 C8 119.2(7) . .
O16 C7 C8 114.9(7) . .
O14 C7 Sr1 41.9(4) . .
O16 C7 Sr1 166.4(5) . .
C8 C7 Sr1 77.6(4) . .
O13 C8 O15 126.3(7) . .
O13 C8 C7 119.2(7) . .
O15 C8 C7 114.4(6) . .
O13 C8 Sr1 43.7(4) . .
O15 C8 Sr1 170.0(5) . .
C7 C8 Sr1 75.6(4) . .
C10 C9 N1 107.1(7) . .
C10 C9 H9A 110.3 . .
N1 C9 H9A 110.3 . .
C10 C9 H9B 110.3 . .
N1 C9 H9B 110.3 . .
H9A C9 H9B 108.5 . .
N2 C10 C9 107.8(7) . .
N2 C10 H10A 110.1 . .
C9 C10 H10A 110.1 . .
N2 C10 H10B 110.1 . .
C9 C10 H10B 110.1 . .
H10A C10 H10B 108.5 . .
N3 C11 C12 105.6(7) . .
N3 C11 H11A 110.6 . .
C12 C11 H11A 110.6 . .
N3 C11 H11B 110.6 . .
C12 C11 H11B 110.6 . .
H11A C11 H11B 108.8 . .
N4 C12 C11 106.7(8) . .
N4 C12 H12A 110.4 . .
C11 C12 H12A 110.4 . .
N4 C12 H12B 110.4 . .
C11 C12 H12B 110.4 . .
H12A C12 H12B 108.6 . .
C9 N1 Co1 107.7(5) . .
C9 N1 H1A 110.2 . .
Co1 N1 H1A 110.2 . .
C9 N1 H1B 110.2 . .
Co1 N1 H1B 110.2 . .
H1A N1 H1B 108.5 . .
C10 N2 Co1 108.2(5) . .
C10 N2 H2A 110.1 . .
Co1 N2 H2A 110.1 . .
C10 N2 H2B 110.1 . .
Co1 N2 H2B 110.1 . .
H2A N2 H2B 108.4 . .
C11 N3 Co2 109.5(6) . .
C11 N3 H3A 109.8 . .
Co2 N3 H3A 109.8 . .
C11 N3 H3B 109.8 . .
Co2 N3 H3B 109.8 . .
H3A N3 H3B 108.2 . .
C12 N4 Co2 108.1(5) . .
C12 N4 H4A 110.1 . .
Co2 N4 H4A 110.1 . .
C12 N4 H4B 110.1 . .
Co2 N4 H4B 110.1 . .
H4A N4 H4B 108.4 . .
C2 O1 Sr1 117.7(5) . .
C1 O2 Sr1 118.6(5) . .
C1 O3 Co1 111.1(5) . .
C2 O4 Co1 111.0(5) . .
C4 O5 Co1 111.4(5) . .
C3 O6 Co1 112.3(5) . .
C3 O7 Sr1 117.8(5) . 1_455
C4 O8 Sr1 117.5(5) . 1_455
C6 O9 Co2 111.6(5) . .
C5 O10 Co2 112.2(5) . .
C5 O11 Sr1 116.2(5) . 1_554
C6 O12 Sr1 119.8(5) . 1_554
C8 O13 Sr1 117.6(5) . .
C7 O14 Sr1 119.3(5) . .
C8 O15 Co2 111.7(5) . .
C7 O16 Co2 111.7(5) . .
O12 Sr1 O14 140.5(2) 1_556 .
O12 Sr1 O7 96.25(19) 1_556 1_655
O14 Sr1 O7 94.27(18) . 1_655
O12 Sr1 O2 97.38(18) 1_556 .
O14 Sr1 O2 98.87(17) . .
O7 Sr1 O2 139.5(2) 1_655 .
O12 Sr1 O1 74.78(18) 1_556 .
O14 Sr1 O1 144.44(18) . .
O7 Sr1 O1 82.79(18) 1_655 .
O2 Sr1 O1 64.54(17) . .
O12 Sr1 O8 143.48(19) 1_556 1_655
O14 Sr1 O8 74.66(17) . 1_655
O7 Sr1 O8 65.04(17) 1_655 1_655
O2 Sr1 O8 81.81(18) . 1_655
O1 Sr1 O8 72.02(19) . 1_655
O12 Sr1 O13 84.45(18) 1_556 .
O14 Sr1 O13 64.36(16) . .
O7 Sr1 O13 141.43(18) 1_655 .
O2 Sr1 O13 77.91(17) . .
O1 Sr1 O13 133.52(16) . .
O8 Sr1 O13 130.15(16) 1_655 .
O12 Sr1 O11 64.43(16) 1_556 1_556
O14 Sr1 O11 83.26(17) . 1_556
O7 Sr1 O11 71.75(18) 1_655 1_556
O2 Sr1 O11 147.63(17) . 1_556
O1 Sr1 O11 128.12(17) . 1_556
O8 Sr1 O11 129.09(16) 1_655 1_556
O13 Sr1 O11 74.00(19) . 1_556
O12 Sr1 C3 113.73(19) 1_556 1_655
O14 Sr1 C3 85.14(18) . 1_655
O7 Sr1 C3 19.2(2) 1_655 1_655
O2 Sr1 C3 124.94(19) . 1_655
O1 Sr1 C3 80.74(17) . 1_655
O8 Sr1 C3 46.12(18) 1_655 1_655
O13 Sr1 C3 145.52(18) . 1_655
O11 Sr1 C3 87.42(18) 1_556 1_655
O12 Sr1 C6 18.62(18) 1_556 1_556
O14 Sr1 C6 125.73(19) . 1_556
O7 Sr1 C6 87.13(18) 1_655 1_556
O2 Sr1 C6 114.43(18) . 1_556
O1 Sr1 C6 89.63(19) . 1_556
O8 Sr1 C6 147.88(18) 1_655 1_556
O13 Sr1 C6 81.59(17) . 1_556
O11 Sr1 C6 45.90(17) 1_556 1_556
C3 Sr1 C6 106.18(19) 1_655 1_556
O12 Sr1 C1 89.16(18) 1_556 .
O14 Sr1 C1 115.15(18) . .
O7 Sr1 C1 124.74(19) 1_655 .
O2 Sr1 C1 18.76(18) . .
O1 Sr1 C1 45.85(18) . .
O8 Sr1 C1 78.55(17) 1_655 .
O13 Sr1 C1 93.81(18) . .
O11 Sr1 C1 151.46(17) 1_556 .
C3 Sr1 C1 114.5(2) 1_655 .
C6 Sr1 C1 107.68(19) 1_556 .
O12 Sr1 C7 125.77(19) 1_556 .
O14 Sr1 C7 18.89(17) . .
O7 Sr1 C7 110.51(18) 1_655 .
O2 Sr1 C7 91.59(17) . .
O1 Sr1 C7 151.79(18) . .
O8 Sr1 C7 90.70(18) 1_655 .
O13 Sr1 C7 45.51(17) . .
O11 Sr1 C7 80.09(17) 1_556 .
C3 Sr1 C7 103.55(18) 1_655 .
C6 Sr1 C7 115.1(2) 1_556 .
C1 Sr1 C7 109.98(18) . .
O4 Co1 O5 175.6(3) . .
O4 Co1 N2 90.6(3) . .
O5 Co1 N2 92.5(3) . .
O4 Co1 N1 91.1(3) . .
O5 Co1 N1 92.1(3) . .
N2 Co1 N1 87.8(3) . .
O4 Co1 O6 90.6(2) . .
O5 Co1 O6 86.3(2) . .
N2 Co1 O6 89.6(3) . .
N1 Co1 O6 176.8(3) . .
O4 Co1 O3 86.1(2) . .
O5 Co1 O3 90.8(2) . .
N2 Co1 O3 176.7(3) . .
N1 Co1 O3 92.2(3) . .
O6 Co1 O3 90.6(3) . .
O15 Co2 N3 92.0(3) . .
O15 Co2 O10 175.4(3) . .
N3 Co2 O10 91.6(3) . .
O15 Co2 O9 90.2(2) . .
N3 Co2 O9 177.7(3) . .
O10 Co2 O9 86.2(2) . .
O15 Co2 N4 90.9(3) . .
N3 Co2 N4 87.0(3) . .
O10 Co2 N4 92.1(3) . .
O9 Co2 N4 92.4(3) . .
O15 Co2 O16 86.4(2) . .
N3 Co2 O16 90.5(3) . .
O10 Co2 O16 90.8(2) . .
O9 Co2 O16 90.2(3) . .
N4 Co2 O16 176.2(3) . .

loop_
_geom_bond_atom_site_label_1
_geom_bond_atom_site_label_2
_geom_bond_distance
_geom_bond_site_symmetry_2
C1 O2 1.218(10) .
C1 O3 1.292(10) .
C1 C2 1.549(11) .
C1 Sr1 3.327(8) .
C2 O1 1.237(9) .
C2 O4 1.271(9) .
C2 Sr1 3.355(7) .
C3 O7 1.232(10) .
C3 O6 1.270(10) .
C3 C4 1.562(11) .
C3 Sr1 3.311(8) 1_455
C4 O8 1.235(10) .
C4 O5 1.268(9) .
C4 Sr1 3.357(8) 1_455
C5 O11 1.223(9) .
C5 O10 1.273(10) .
C5 C6 1.560(11) .
C5 Sr1 3.374(8) 1_554
C6 O12 1.221(10) .
C6 O9 1.279(9) .
C6 Sr1 3.318(8) 1_554
C7 O14 1.238(9) .
C7 O16 1.262(9) .
C7 C8 1.556(10) .
C7 Sr1 3.335(8) .
C8 O13 1.215(9) .
C8 O15 1.278(9) .
C8 Sr1 3.363(8) .
C9 C10 1.477(13) .
C9 N1 1.498(12) .
C9 H9A 0.9900 .
C9 H9B 0.9900 .
C10 N2 1.458(12) .
C10 H10A 0.9900 .
C10 H10B 0.9900 .
C11 N3 1.489(12) .
C11 C12 1.496(14) .
C11 H11A 0.9900 .
C11 H11B 0.9900 .
C12 N4 1.487(12) .
C12 H12A 0.9900 .
C12 H12B 0.9900 .
N1 Co1 1.918(7) .
N1 H1A 0.9200 .
N1 H1B 0.9200 .
N2 Co1 1.908(7) .
N2 H2A 0.9200 .
N2 H2B 0.9200 .
N3 Co2 1.908(7) .
N3 H3A 0.9200 .
N3 H3B 0.9200 .
N4 Co2 1.922(7) .
N4 H4A 0.9200 .
N4 H4B 0.9200 .
O1 Sr1 2.597(5) .
O2 Sr1 2.567(5) .
O3 Co1 1.936(6) .
O4 Co1 1.899(5) .
O5 Co1 1.901(5) .
O6 Co1 1.928(6) .
O7 Sr1 2.551(5) 1_455
O8 Sr1 2.603(5) 1_455
O9 Co2 1.919(5) .
O10 Co2 1.913(5) .
O11 Sr1 2.651(5) 1_554
O12 Sr1 2.537(5) 1_554
O13 Sr1 2.623(5) .
O14 Sr1 2.551(5) .
O15 Co2 1.902(5) .
O16 Co2 1.924(6) .
O18 H18A 1.18(7) .
Sr1 O12 2.537(5) 1_556
Sr1 O7 2.551(5) 1_655
Sr1 O8 2.603(5) 1_655
Sr1 O11 2.651(5) 1_556
Sr1 C3 3.311(8) 1_655
Sr1 C6 3.318(8) 1_556

loop_
_geom_torsion_atom_site_label_1
_geom_torsion_atom_site_label_2
_geom_torsion_atom_site_label_3
_geom_torsion_atom_site_label_4
_geom_torsion
_geom_torsion_site_symmetry_1
_geom_torsion_site_symmetry_4
O2 C1 C2 O1 6.0(11) . .
O3 C1 C2 O1 -175.2(7) . .
Sr1 C1 C2 O1 1.1(6) . .
O2 C1 C2 O4 -174.9(7) . .
O3 C1 C2 O4 3.9(10) . .
Sr1 C1 C2 O4 -179.8(7) . .
O2 C1 C2 Sr1 4.9(6) . .
O3 C1 C2 Sr1 -176.2(6) . .
O7 C3 C4 O8 5.0(12) . .
O6 C3 C4 O8 -172.8(7) . .
Sr1 C3 C4 O8 -2.7(7) 1_455 .
O7 C3 C4 O5 -174.1(7) . .
O6 C3 C4 O5 8.1(10) . .
Sr1 C3 C4 O5 178.1(7) 1_455 .
O7 C3 C4 Sr1 7.8(7) . 1_455
O6 C3 C4 Sr1 -170.0(7) . 1_455
O11 C5 C6 O12 -2.8(11) . .
O10 C5 C6 O12 -179.6(7) . .
Sr1 C5 C6 O12 -4.3(6) 1_554 .
O11 C5 C6 O9 176.1(7) . .
O10 C5 C6 O9 -0.7(10) . .
Sr1 C5 C6 O9 174.6(7) 1_554 .
O11 C5 C6 Sr1 1.5(6) . 1_554
O10 C5 C6 Sr1 -175.3(6) . 1_554
O14 C7 C8 O13 -6.4(11) . .
O16 C7 C8 O13 172.2(7) . .
Sr1 C7 C8 O13 -2.1(6) . .
O14 C7 C8 O15 174.8(6) . .
O16 C7 C8 O15 -6.5(9) . .
Sr1 C7 C8 O15 179.2(6) . .
O14 C7 C8 Sr1 -4.4(6) . .
O16 C7 C8 Sr1 174.3(6) . .
N1 C9 C10 N2 50.3(9) . .
N3 C11 C12 N4 -51.7(9) . .
C10 C9 N1 Co1 -36.1(8) . .
C9 C10 N2 Co1 -40.6(8) . .
C12 C11 N3 Co2 39.3(8) . .
C11 C12 N4 Co2 40.8(8) . .
O4 C2 O1 Sr1 179.5(6) . .
C1 C2 O1 Sr1 -1.5(9) . .
O3 C1 O2 Sr1 174.2(6) . .
C2 C1 O2 Sr1 -7.1(9) . .
O2 C1 O3 Co1 -173.7(7) . .
C2 C1 O3 Co1 7.6(8) . .
Sr1 C1 O3 Co1 -154(2) . .
O1 C2 O4 Co1 165.6(6) . .
C1 C2 O4 Co1 -13.4(8) . .
Sr1 C2 O4 Co1 167(2) . .
O8 C4 O5 Co1 170.0(7) . .
C3 C4 O5 Co1 -10.9(8) . .
Sr1 C4 O5 Co1 159(3) 1_455 .
O7 C3 O6 Co1 -178.4(7) . .
C4 C3 O6 Co1 -0.7(8) . .
Sr1 C3 O6 Co1 -139(2) 1_455 .
O6 C3 O7 Sr1 166.3(6) . 1_455
C4 C3 O7 Sr1 -11.2(10) . 1_455
O5 C4 O8 Sr1 -177.1(6) . 1_455
C3 C4 O8 Sr1 3.8(9) . 1_455
O12 C6 O9 Co2 172.0(7) . .
C5 C6 O9 Co2 -6.8(8) . .
Sr1 C6 O9 Co2 151.0(18) 1_554 .
O11 C5 O10 Co2 -168.7(6) . .
C6 C5 O10 Co2 7.9(8) . .
Sr1 C5 O10 Co2 -145(3) 1_554 .
O10 C5 O11 Sr1 174.3(6) . 1_554
C6 C5 O11 Sr1 -2.1(9) . 1_554
O9 C6 O12 Sr1 -172.4(6) . 1_554
C5 C6 O12 Sr1 6.4(9) . 1_554
O15 C8 O13 Sr1 -178.6(6) . .
C7 C8 O13 Sr1 2.9(9) . .
O16 C7 O14 Sr1 -172.1(6) . .
C8 C7 O14 Sr1 6.4(9) . .
O13 C8 O15 Co2 -168.3(6) . .
C7 C8 O15 Co2 10.4(7) . .
Sr1 C8 O15 Co2 -174(3) . .
O14 C7 O16 Co2 177.6(6) . .
C8 C7 O16 Co2 -1.0(8) . .
Sr1 C7 O16 Co2 154.6(19) . .
C7 O14 Sr1 O12 -44.9(6) . 1_556
C7 O14 Sr1 O7 -150.1(5) . 1_655
C7 O14 Sr1 O2 68.3(6) . .
C7 O14 Sr1 O1 126.3(5) . .
C7 O14 Sr1 O8 147.2(6) . 1_655
C7 O14 Sr1 O13 -3.6(5) . .
C7 O14 Sr1 O11 -79.1(5) . 1_556
C7 O14 Sr1 C3 -167.0(6) . 1_655
C7 O14 Sr1 C6 -60.6(6) . 1_556
C7 O14 Sr1 C1 78.1(6) . .
C1 O2 Sr1 O12 -64.7(6) . 1_556
C1 O2 Sr1 O14 151.4(6) . .
C1 O2 Sr1 O7 44.0(7) . 1_655
C1 O2 Sr1 O1 4.5(5) . .
C1 O2 Sr1 O8 78.4(6) . 1_655
C1 O2 Sr1 O13 -147.4(6) . .
C1 O2 Sr1 O11 -117.2(6) . 1_556
C1 O2 Sr1 C3 61.2(6) . 1_655
C1 O2 Sr1 C6 -72.5(6) . 1_556
C1 O2 Sr1 C7 168.9(6) . .
C2 O1 Sr1 O12 104.9(6) . 1_556
C2 O1 Sr1 O14 -69.3(6) . .
C2 O1 Sr1 O7 -156.6(6) . 1_655
C2 O1 Sr1 O2 -1.2(5) . .
C2 O1 Sr1 O8 -90.5(6) . 1_655
C2 O1 Sr1 O13 38.3(6) . .
C2 O1 Sr1 O11 143.5(5) . 1_556
C2 O1 Sr1 C3 -137.2(6) . 1_655
C2 O1 Sr1 C6 116.3(6) . 1_556
C2 O1 Sr1 C1 0.9(5) . .
C2 O1 Sr1 C7 -35.8(7) . .
C8 O13 Sr1 O12 155.1(6) . 1_556
C8 O13 Sr1 O14 0.0(5) . .
C8 O13 Sr1 O7 62.0(6) . 1_655
C8 O13 Sr1 O2 -106.1(5) . .
C8 O13 Sr1 O1 -142.1(5) . .
C8 O13 Sr1 O8 -37.9(6) . 1_655
C8 O13 Sr1 O11 90.1(5) . 1_556
C8 O13 Sr1 C3 30.1(7) . 1_655
C8 O13 Sr1 C6 136.5(6) . 1_556
C8 O13 Sr1 C1 -116.1(5) . .
C8 O13 Sr1 C7 -1.6(5) . .
O2 C1 Sr1 O12 116.3(6) . 1_556
O3 C1 Sr1 O12 92(3) . 1_556
C2 C1 Sr1 O12 -70.0(4) . 1_556
O2 C1 Sr1 O14 -31.5(6) . .
O3 C1 Sr1 O14 -56(3) . .
C2 C1 Sr1 O14 142.2(4) . .
O2 C1 Sr1 O7 -146.7(5) . 1_655
O3 C1 Sr1 O7 -171(3) . 1_655
C2 C1 Sr1 O7 27.0(5) . 1_655
O3 C1 Sr1 O2 -24(2) . .
C2 C1 Sr1 O2 173.7(8) . .
O2 C1 Sr1 O1 -174.3(7) . .
O3 C1 Sr1 O1 162(3) . .
C2 C1 Sr1 O1 -0.6(4) . .
O2 C1 Sr1 O8 -98.3(6) . 1_655
O3 C1 Sr1 O8 -122(3) . 1_655
C2 C1 Sr1 O8 75.4(4) . 1_655
O2 C1 Sr1 O13 31.9(6) . .
O3 C1 Sr1 O13 8(3) . .
C2 C1 Sr1 O13 -154.4(4) . .
O2 C1 Sr1 O11 94.8(6) . 1_556
O3 C1 Sr1 O11 71(3) . 1_556
C2 C1 Sr1 O11 -91.5(5) . 1_556
O2 C1 Sr1 C3 -127.9(6) . 1_655
O3 C1 Sr1 C3 -152(3) . 1_655
C2 C1 Sr1 C3 45.8(4) . 1_655
O2 C1 Sr1 C6 114.3(6) . 1_556
O3 C1 Sr1 C6 90(3) . 1_556
C2 C1 Sr1 C6 -72.0(4) . 1_556
O2 C1 Sr1 C7 -11.8(6) . .
O3 C1 Sr1 C7 -36(3) . .
C2 C1 Sr1 C7 161.9(4) . .
O14 C7 Sr1 O12 146.4(5) . 1_556
O16 C7 Sr1 O12 175(2) . 1_556
C8 C7 Sr1 O12 -27.8(5) . 1_556
O16 C7 Sr1 O14 28.3(19) . .
C8 C7 Sr1 O14 -174.3(8) . .
O14 C7 Sr1 O7 32.1(6) . 1_655
O16 C7 Sr1 O7 60(2) . 1_655
C8 C7 Sr1 O7 -142.2(4) . 1_655
O14 C7 Sr1 O2 -113.3(6) . .
O16 C7 Sr1 O2 -85(2) . .
C8 C7 Sr1 O2 72.4(4) . .
O14 C7 Sr1 O1 -82.4(6) . .
O16 C7 Sr1 O1 -54(2) . .
C8 C7 Sr1 O1 103.3(5) . .
O14 C7 Sr1 O8 -31.5(5) . 1_655
O16 C7 Sr1 O8 -3(2) . 1_655
C8 C7 Sr1 O8 154.3(4) . 1_655
O14 C7 Sr1 O13 175.4(6) . .
O16 C7 Sr1 O13 -156(2) . .
C8 C7 Sr1 O13 1.2(3) . .
O14 C7 Sr1 O11 98.2(5) . 1_556
O16 C7 Sr1 O11 126(2) . 1_556
C8 C7 Sr1 O11 -76.1(4) . 1_556
O14 C7 Sr1 C3 13.3(6) . 1_655
O16 C7 Sr1 C3 42(2) . 1_655
C8 C7 Sr1 C3 -161.0(4) . 1_655
O14 C7 Sr1 C6 128.7(5) . 1_556
O16 C7 Sr1 C6 157(2) . 1_556
C8 C7 Sr1 C6 -45.6(4) . 1_556
O14 C7 Sr1 C1 -109.5(5) . .
O16 C7 Sr1 C1 -81(2) . .
C8 C7 Sr1 C1 76.2(4) . .
C2 O4 Co1 O5 -31(3) . .
C2 O4 Co1 N2 -166.0(6) . .
C2 O4 Co1 N1 106.2(6) . .
C2 O4 Co1 O6 -76.4(5) . .
C2 O4 Co1 O3 14.1(5) . .
C4 O5 Co1 O4 -37(3) . .
C4 O5 Co1 N2 97.9(6) . .
C4 O5 Co1 N1 -174.2(6) . .
C4 O5 Co1 O6 8.5(5) . .
C4 O5 Co1 O3 -82.0(5) . .
C10 N2 Co1 O4 -74.9(5) . .
C10 N2 Co1 O5 108.2(5) . .
C10 N2 Co1 N1 16.1(5) . .
C10 N2 Co1 O6 -165.6(5) . .
C10 N2 Co1 O3 -73(5) . .
C9 N1 Co1 O4 101.9(5) . .
C9 N1 Co1 O5 -81.1(5) . .
C9 N1 Co1 N2 11.3(5) . .
C9 N1 Co1 O6 -22(6) . .
C9 N1 Co1 O3 -171.9(5) . .
C3 O6 Co1 O4 173.0(6) . .
C3 O6 Co1 O5 -3.9(6) . .
C3 O6 Co1 N2 -96.4(6) . .
C3 O6 Co1 N1 -64(5) . .
C3 O6 Co1 O3 86.8(6) . .
C1 O3 Co1 O4 -12.0(5) . .
C1 O3 Co1 O5 164.9(5) . .
C1 O3 Co1 N2 -14(5) . .
C1 O3 Co1 N1 -102.9(6) . .
C1 O3 Co1 O6 78.6(5) . .
C8 O15 Co2 N3 -99.3(5) . .
C8 O15 Co2 O10 44(3) . .
C8 O15 Co2 O9 81.3(5) . .
C8 O15 Co2 N4 173.6(5) . .
C8 O15 Co2 O16 -9.0(5) . .
C11 N3 Co2 O15 -104.6(6) . .
C11 N3 Co2 O10 78.2(6) . .
C11 N3 Co2 O9 60(7) . .
C11 N3 Co2 N4 -13.8(6) . .
C11 N3 Co2 O16 169.1(6) . .
C5 O10 Co2 O15 28(3) . .
C5 O10 Co2 N3 171.3(5) . .
C5 O10 Co2 O9 -9.4(5) . .
C5 O10 Co2 N4 -101.7(5) . .
C5 O10 Co2 O16 80.8(5) . .
C6 O9 Co2 O15 -168.3(5) . .
C6 O9 Co2 N3 27(7) . .
C6 O9 Co2 O10 8.9(5) . .
C6 O9 Co2 N4 100.9(6) . .
C6 O9 Co2 O16 -81.9(5) . .
C12 N4 Co2 O15 76.7(6) . .
C12 N4 Co2 N3 -15.3(6) . .
C12 N4 Co2 O10 -106.8(6) . .
C12 N4 Co2 O9 166.9(6) . .
C12 N4 Co2 O16 34(5) . .
C7 O16 Co2 O15 5.2(5) . .
C7 O16 Co2 N3 97.2(5) . .
C7 O16 Co2 O10 -171.1(5) . .
C7 O16 Co2 O9 -85.0(5) . .
C7 O16 Co2 N4 48(4) . .
